data_1564826
loop_
_publ_author_name
'Somov, N.V.'
'Chausov, F.F.'
'Zakirova, R.M.'
'Reshetnikov, S.M.'
'Shishkin, A.S.'
'Shumilova, M.A.'
'Aleksandrov, V.A.'
'Petrov, V.G.'

_publ_section_title
;
 Chelate Complexes of Lead(II) with Nitrilotris(methylenephosphonic) Acid
 [Pb{5-NH(CH2PO3H)3}] and Na4[Pb2(H2O)2{3-N(CH2PO3)3H2}2] 10H2O:
 Synthesis, Structure, and Asymmetry of Lone 6s Pair
;
_journal_issue 6
_journal_name_full
;
 Crystallography Reports
;
_journal_page_first 857
_journal_page_last 867
_journal_paper_doi 10.1134/S1063774517050224
_journal_volume 62
_journal_year 2017
_chemical_formula_sum 'C6 H40 N2 Na4 O30 P6 Pb2'
_chemical_formula_weight 1312.56
_space_group_IT_number 2
_space_group_name_Hall '-P 1'
_space_group_name_H-M_alt 'P -1'
_symmetry_cell_setting triclinic
_symmetry_Int_Tables_number 2
_symmetry_space_group_name_Hall '-P 1'
_symmetry_space_group_name_H-M 'P -1'
_atom_sites_solution_hydrogens difmap
_audit_creation_date 2015-12-17T15:25:10-00:00
_audit_creation_method 'WinGX routine CIF_UPDATE'
_cell_angle_alpha 65.885(3)
_cell_angle_beta 82.401(2)
_cell_angle_gamma 83.143(2)
_cell_formula_units_Z 2
_cell_length_a 10.8942(3)
_cell_length_b 13.1882(4)
_cell_length_c 14.0016(4)
_cell_measurement_reflns_used 19244
_cell_measurement_temperature 293(2)
_cell_measurement_theta_max 32.945
_cell_measurement_theta_min 3.37
_cell_volume 1815.23(10)
_computing_cell_refinement 'CrysAlisPro 1.171.38.41 (Rigaku OD, 2015)'
_computing_data_collection 'CrysAlisPro 1.171.38.41 (Rigaku OD, 2015)'
_computing_data_reduction 'CrysAlisPro 1.171.38.41 (Rigaku OD, 2015)'
_computing_structure_refinement 'SHELXL-2014/7 (Sheldrick, 2014)'
_diffrn_ambient_temperature 293(2)
_diffrn_detector 'CCD plate'
_diffrn_detector_area_resol_mean 16.0302
_diffrn_detector_type Sapphire3
_diffrn_measured_fraction_theta_full 0.998
_diffrn_measured_fraction_theta_max 0.896
_diffrn_measurement_device 'four-circle diffractometer'
_diffrn_measurement_device_type 'Xcalibur, Sapphire3, Gemini'
_diffrn_measurement_method '\w scans'
_diffrn_orient_matrix_type 'CrysAlisPro convention (1999,Acta A55,543-557)'
_diffrn_orient_matrix_UB_11 -0.024172
_diffrn_orient_matrix_UB_12 -0.0328228
_diffrn_orient_matrix_UB_13 -0.0215757
_diffrn_orient_matrix_UB_21 0.0564791
_diffrn_orient_matrix_UB_22 0.0015988
_diffrn_orient_matrix_UB_23 -0.0320831
_diffrn_orient_matrix_UB_31 0.023726
_diffrn_orient_matrix_UB_32 -0.0490971
_diffrn_orient_matrix_UB_33 0.0401481
_diffrn_radiation_monochromator graphite
_diffrn_radiation_probe x-ray
_diffrn_radiation_type MoK\a
_diffrn_radiation_wavelength 0.71073
_diffrn_reflns_av_R_equivalents 0.0292
_diffrn_reflns_av_unetI/netI 0.0337
_diffrn_reflns_Laue_measured_fraction_full 0.998
_diffrn_reflns_Laue_measured_fraction_max 0.896
_diffrn_reflns_limit_h_max 15
_diffrn_reflns_limit_h_min -16
_diffrn_reflns_limit_k_max 18
_diffrn_reflns_limit_k_min -20
_diffrn_reflns_limit_l_max 21
_diffrn_reflns_limit_l_min -20
_diffrn_reflns_number 37236
_diffrn_reflns_point_group_measured_fraction_full 0.998
_diffrn_reflns_point_group_measured_fraction_max 0.896
_diffrn_reflns_theta_full 25.242
_diffrn_reflns_theta_max 33.106
_diffrn_reflns_theta_min 3.359
_diffrn_source 'fine-focus sealed X-ray tube'
_diffrn_source_type 'Enhance (Mo) X-ray Source'
_exptl_absorpt_coefficient_mu 9.677
_exptl_absorpt_correction_T_max 0.495
_exptl_absorpt_correction_T_min 0.254
_exptl_absorpt_correction_type gaussian
_exptl_absorpt_process_details
;
        CrysAlisPro 1.171.38.41 (Rigaku Oxford Diffraction, 2015)
Numerical absorption correction based on gaussian integration over
                        a multifaceted crystal model
        Empirical absorption correction using spherical harmonics,
 implemented in SCALE3 ABSPACK scaling algorithm.
;
_exptl_crystal_colour colourless
_exptl_crystal_density_diffrn 2.401
_exptl_crystal_description prism
_exptl_crystal_F_000 1256
_exptl_crystal_size_max 0.216
_exptl_crystal_size_mid 0.158
_exptl_crystal_size_min 0.079
_refine_diff_density_max 1.627
_refine_diff_density_min -1.592
_refine_diff_density_rms 0.147
_refine_ls_extinction_method none
_refine_ls_goodness_of_fit_ref 1.091
_refine_ls_hydrogen_treatment refU
_refine_ls_matrix_type full
_refine_ls_number_parameters 508
_refine_ls_number_reflns 12373
_refine_ls_number_restraints 6
_refine_ls_restrained_S_all 1.091
_refine_ls_R_factor_all 0.0304
_refine_ls_R_factor_gt 0.0244
_refine_ls_shift/su_max 0.003
_refine_ls_shift/su_mean 0
_refine_ls_structure_factor_coef Fsqd
_refine_ls_weighting_details 'w=1/[\s^2^(Fo^2^)+(0.0183P)^2^+1.1003P] where P=(Fo^2^+2Fc^2^)/3'
_refine_ls_weighting_scheme calc
_refine_ls_wR_factor_gt 0.0512
_refine_ls_wR_factor_ref 0.0535
_reflns_Friedel_coverage 0
_reflns_number_gt 10956
_reflns_number_total 12373
_reflns_threshold_expression 'I > 2\s(I)'
_cod_data_source_file tmp_u_hczeo
_cod_data_source_block pbatmp
_cod_database_code 1564826

loop_
_symmetry_equiv_pos_as_xyz
'x, y, z'
'-x, -y, -z'

loop_
_atom_site_label
_atom_site_type_symbol
_atom_site_fract_x
_atom_site_fract_y
_atom_site_fract_z
_atom_site_U_iso_or_equiv
_atom_site_adp_type
_atom_site_occupancy
_atom_site_site_symmetry_order
_atom_site_calc_flag
_atom_site_refinement_flags_posn
_atom_site_refinement_flags_adp
_atom_site_refinement_flags_occupancy
_atom_site_disorder_assembly
_atom_site_disorder_group
C1 C 0.4111(3) 0.8560(2) 0.2237(2) 0.0189(5) Uani 1 1 d . . . . .
C2 C 0.6164(3) 0.8819(2) 0.1296(2) 0.0196(5) Uani 1 1 d . . . . .
C3 C 0.4671(3) 0.7946(2) 0.0802(2) 0.0182(5) Uani 1 1 d . . . . .
C4 C 0.6432(3) 0.1493(2) 0.3219(2) 0.0178(5) Uani 1 1 d . . . . .
C5 C 0.4431(3) 0.1140(2) 0.2906(2) 0.0193(5) Uani 1 1 d . . . . .
C6 C 0.4597(3) 0.1813(2) 0.4275(2) 0.0180(5) Uani 1 1 d . . . . .
N1 N 0.5114(2) 0.80962(17) 0.16804(17) 0.0152(4) Uani 1 1 d . . . . .
N2 N 0.5094(2) 0.18437(18) 0.32295(17) 0.0150(4) Uani 1 1 d . . . . .
O1 O 0.3460(2) 0.64609(16) 0.32353(17) 0.0268(5) Uani 1 1 d . . . . .
O2 O 0.1845(2) 0.78836(18) 0.21859(16) 0.0267(5) Uani 1 1 d . . . . .
O3 O 0.2345(2) 0.79365(18) 0.38391(16) 0.0263(5) Uani 1 1 d . . . . .
O4 O 0.6849(2) 0.87266(17) 0.31353(16) 0.0253(4) Uani 1 1 d . . . . .
O5 O 0.8437(2) 0.91100(17) 0.15955(17) 0.0268(5) Uani 1 1 d . . . . .
O6 O 0.76017(19) 0.71756(15) 0.25460(17) 0.0227(4) Uani 1 1 d . . . . .
O7 O 0.6881(2) 0.71920(18) 0.00345(15) 0.0259(5) Uani 1 1 d . . . . .
O8 O 0.5599(2) 0.58494(15) 0.15234(15) 0.0205(4) Uani 1 1 d . . . . .
O9 O 0.4852(2) 0.66905(19) -0.02892(17) 0.0295(5) Uani 1 1 d . . . . .
O10 O 0.6956(2) 0.19980(17) 0.11217(16) 0.0245(4) Uani 1 1 d . . . . .
O11 O 0.86455(18) 0.19900(16) 0.21433(16) 0.0220(4) Uani 1 1 d . . . . .
O12 O 0.68473(18) 0.35242(15) 0.17763(15) 0.0198(4) Uani 1 1 d . . . . .
O13 O 0.2658(2) 0.28269(16) 0.24425(18) 0.0263(5) Uani 1 1 d . . . . .
O14 O 0.2581(2) 0.13403(17) 0.17573(16) 0.0256(5) Uani 1 1 d . . . . .
O15 O 0.2015(2) 0.08771(17) 0.36648(16) 0.0257(4) Uani 1 1 d . . . . .
O16 O 0.4282(2) 0.29067(17) 0.55246(15) 0.0276(5) Uani 1 1 d . . . . .
O17 O 0.6435(2) 0.28222(18) 0.46255(16) 0.0256(4) Uani 1 1 d . . . . .
O18 O 0.4720(2) 0.40059(15) 0.35683(15) 0.0212(4) Uani 1 1 d . . . . .
O19 O 0.9628(2) 1.16873(19) -0.05680(17) 0.0312(5) Uani 1 1 d . . . . .
O20 O 1.0740(2) 0.99440(17) 0.21307(19) 0.0307(5) Uani 1 1 d . . . . .
O21 O 0.9895(2) 0.63228(19) 0.32668(18) 0.0320(5) Uani 1 1 d . . . . .
O22 O 1.2299(4) 0.4813(3) 0.4976(3) 0.0673(10) Uani 1 1 d D . . . .
O23 O 1.2161(3) 0.5380(2) 0.2031(3) 0.0633(9) Uani 1 1 d . . . . .
O24 O 0.9324(2) 0.63118(19) 0.0810(2) 0.0349(5) Uani 1 1 d . . . . .
O25 O 0.7721(2) 0.44935(19) 0.29848(18) 0.0305(5) Uani 1 1 d . . . . .
O26 O 1.2214(2) 0.5015(2) 0.01565(19) 0.0373(6) Uani 1 1 d . . . . .
O27 O 1.0248(2) 0.36687(18) 0.17415(18) 0.0293(5) Uani 1 1 d . . . . .
O28 O 0.0516(3) -0.1246(3) 0.5873(2) 0.0636(10) Uani 1 1 d . . . . .
O29 O -0.1247(3) -0.1323(3) 0.4482(2) 0.0572(8) Uani 1 1 d D . . . .
O30A O 1.0748(9) 0.3682(6) 0.4074(6) 0.0629(17) Uani 0.590(9) 1 d . . P A 1
O30B O 1.0021(13) 0.3575(9) 0.4364(9) 0.0629(17) Uani 0.410(9) 1 d . . P A 2
P1 P 0.28651(7) 0.76285(6) 0.28886(6) 0.01754(13) Uani 1 1 d . . . . .
P2 P 0.73751(7) 0.84195(6) 0.21678(6) 0.01672(13) Uani 1 1 d . . . . .
P3 P 0.55725(7) 0.68619(6) 0.04806(5) 0.01560(13) Uani 1 1 d . . . . .
P4 P 0.72959(6) 0.23207(6) 0.20139(5) 0.01566(13) Uani 1 1 d . . . . .
P5 P 0.28065(7) 0.15908(6) 0.27233(6) 0.01724(13) Uani 1 1 d . . . . .
P6 P 0.50498(7) 0.29588(6) 0.45235(5) 0.01627(13) Uani 1 1 d . . . . .
Pb1 Pb 0.57805(2) 0.59860(2) 0.31369(2) 0.01673(3) Uani 1 1 d . . . . .
Pb2 Pb 0.45279(2) 0.40172(2) 0.18958(2) 0.01692(3) Uani 1 1 d . . . . .
Na1 Na 0.90551(12) 1.08132(9) 0.12025(9) 0.0240(2) Uani 1 1 d . . . . .
Na2 Na 1 0.5 0.5 0.0499(6) Uani 1 2 d DS . P A .
Na3 Na 0.98231(15) 0.49639(11) 0.25521(10) 0.0412(4) Uani 1 1 d . . . . .
Na4 Na 1 0.5 0 0.0284(4) Uani 1 2 d S . P A .
Na5 Na 0.08020(13) -0.06671(11) 0.40406(10) 0.0321(3) Uani 1 1 d D . . . .
H33A H 1.1489 0.3871 0.3875 0.084(4) Uiso 0.590(9) 1 d . U P A 1
H34A H 1.0574 0.338 0.3666 0.084(4) Uiso 0.590(9) 1 d . U P A 1
H33B H 1.0041 0.2965 0.4919 0.084(4) Uiso 0.410(9) 1 d . U P A 2
H34B H 0.9249 0.378 0.4287 0.084(4) Uiso 0.410(9) 1 d . U P A 2
H1 H 0.375(3) 0.924(3) 0.181(3) 0.023(2) Uiso 1 1 d . . . . .
H2 H 0.443(3) 0.869(3) 0.279(3) 0.023(2) Uiso 1 1 d . . . . .
H3 H 0.646(3) 0.880(3) 0.073(3) 0.023(2) Uiso 1 1 d . . . . .
H4 H 0.587(3) 0.962(3) 0.109(2) 0.023(2) Uiso 1 1 d . . . . .
H5 H 0.465(3) 0.863(3) 0.024(3) 0.023(2) Uiso 1 1 d . . . . .
H6 H 0.388(3) 0.778(3) 0.100(2) 0.023(2) Uiso 1 1 d . . . . .
H7 H 0.657(3) 0.074(3) 0.332(2) 0.023(2) Uiso 1 1 d . . . . .
H8 H 0.680(3) 0.163(3) 0.369(3) 0.023(2) Uiso 1 1 d . . . . .
H9 H 0.445(3) 0.041(3) 0.336(3) 0.023(2) Uiso 1 1 d . . . . .
H10 H 0.476(3) 0.113(3) 0.227(3) 0.023(2) Uiso 1 1 d . . . . .
H11 H 0.478(3) 0.112(3) 0.485(3) 0.023(2) Uiso 1 1 d . . . . .
H12 H 0.376(3) 0.188(3) 0.431(2) 0.023(2) Uiso 1 1 d . . . . .
H13 H 1.1032 0.9344 0.2078 0.084(4) Uiso 1 1 d . U . . .
H14 H 1.1372 1.039 0.194 0.084(4) Uiso 1 1 d . U . . .
H15 H 0.8614 0.6563 0.0772 0.084(4) Uiso 1 1 d . U . . .
H16 H 0.9879 0.6888 0.0686 0.084(4) Uiso 1 1 d . U . . .
H17 H 0.9161 0.6679 0.3109 0.084(4) Uiso 1 1 d . U . . .
H18 H 1.0458 0.6855 0.2956 0.084(4) Uiso 1 1 d . U . . .
H19 H 1.1058 0.3464 0.1834 0.084(4) Uiso 1 1 d . U . . .
H20 H 0.9776 0.3109 0.1887 0.084(4) Uiso 1 1 d . U . . .
H21 H 0.0793 -0.1527 0.6427 0.084(4) Uiso 1 1 d . U . . .
H22 H -0.0326 -0.1261 0.605 0.084(4) Uiso 1 1 d . U . . .
H23 H 1.2377 0.4275 0.0022 0.084(4) Uiso 1 1 d . U . . .
H24 H 1.2466 0.5482 -0.0469 0.084(4) Uiso 1 1 d . U . . .
H25 H 1.2757 0.4681 0.2229 0.084(4) Uiso 1 1 d . U . . .
H26 H 1.2557 0.5822 0.2154 0.084(4) Uiso 1 1 d . U . . .
H27 H 1.235(5) 0.4254(19) 0.481(3) 0.084(4) Uiso 1 1 d D U . . .
H28 H 1.258(4) 0.5408(17) 0.451(2) 0.084(4) Uiso 1 1 d D U . . .
H29 H 0.9136 1.1861 -0.0999 0.084(4) Uiso 1 1 d . U . . .
H30 H 1.0284 1.1514 -0.0804 0.084(4) Uiso 1 1 d . U . . .
H31 H -0.159(3) -0.116(3) 0.4989(19) 0.084(4) Uiso 1 1 d D U . . .
H32 H -0.184(2) -0.125(4) 0.412(2) 0.084(4) Uiso 1 1 d D U . . .
H35 H 0.7186 0.4286 0.2552 0.084(4) Uiso 1 1 d . U . . .
H36 H 0.7406 0.3855 0.3577 0.084(4) Uiso 1 1 d . U . . .
H37 H 0.6293 0.2457 0.0766 0.084(4) Uiso 1 1 d . U . . .
H38 H 0.268 0.1913 0.1084 0.084(4) Uiso 1 1 d . U . . .
H39 H 0.6608 0.8175 0.3761 0.084(4) Uiso 1 1 d . U . . .
H40 H 0.2805 0.7751 0.4278 0.084(4) Uiso 1 1 d . U . . .

loop_
_atom_site_aniso_label
_atom_site_aniso_U_11
_atom_site_aniso_U_22
_atom_site_aniso_U_33
_atom_site_aniso_U_23
_atom_site_aniso_U_13
_atom_site_aniso_U_12
C1 0.0188(13) 0.0161(12) 0.0256(14) -0.0126(11) -0.0039(11) 0.0021(10)
C2 0.0218(14) 0.0185(13) 0.0172(12) -0.0047(11) -0.0007(10) -0.0070(10)
C3 0.0194(13) 0.0189(13) 0.0176(12) -0.0084(10) -0.0045(10) 0.0005(10)
C4 0.0167(13) 0.0171(12) 0.0191(12) -0.0066(10) -0.0042(10) 0.0017(10)
C5 0.0203(14) 0.0174(12) 0.0244(14) -0.0126(11) -0.0010(11) -0.0021(10)
C6 0.0207(14) 0.0162(12) 0.0167(12) -0.0063(10) 0.0019(10) -0.0044(10)
N1 0.0167(11) 0.0129(10) 0.0173(10) -0.0069(8) -0.0027(8) -0.0015(8)
N2 0.0135(10) 0.0153(10) 0.0168(10) -0.0078(8) 0.0000(8) -0.0005(8)
O1 0.0246(11) 0.0177(10) 0.0345(12) -0.0098(9) 0.0055(9) 0.0011(8)
O2 0.0215(11) 0.0377(12) 0.0261(11) -0.0162(10) -0.0071(9) -0.0036(9)
O3 0.0227(11) 0.0375(12) 0.0216(10) -0.0167(9) -0.0050(8) 0.0086(9)
O4 0.0325(12) 0.0245(10) 0.0221(10) -0.0124(9) 0.0005(9) -0.0057(9)
O5 0.0194(11) 0.0237(10) 0.0365(12) -0.0110(9) 0.0049(9) -0.0105(8)
O6 0.0185(10) 0.0148(9) 0.0334(11) -0.0078(8) -0.0029(8) -0.0009(7)
O7 0.0204(11) 0.0327(11) 0.0188(10) -0.0051(9) 0.0014(8) -0.0028(9)
O8 0.0304(11) 0.0143(9) 0.0168(9) -0.0067(7) -0.0007(8) -0.0017(8)
O9 0.0305(12) 0.0393(13) 0.0296(11) -0.0244(10) -0.0151(10) 0.0100(10)
O10 0.0275(11) 0.0295(11) 0.0235(10) -0.0178(9) -0.0078(9) 0.0050(9)
O11 0.0151(10) 0.0270(10) 0.0270(10) -0.0144(9) -0.0029(8) 0.0020(8)
O12 0.0202(10) 0.0161(9) 0.0240(10) -0.0093(8) -0.0020(8) 0.0002(7)
O13 0.0217(11) 0.0170(9) 0.0411(12) -0.0113(9) -0.0061(9) -0.0024(8)
O14 0.0323(12) 0.0262(10) 0.0195(10) -0.0068(8) -0.0036(9) -0.0138(9)
O15 0.0237(11) 0.0287(11) 0.0226(10) -0.0085(9) 0.0049(8) -0.0082(9)
O16 0.0390(13) 0.0287(11) 0.0190(10) -0.0144(9) 0.0082(9) -0.0109(9)
O17 0.0248(11) 0.0333(11) 0.0204(10) -0.0105(9) -0.0056(8) -0.0049(9)
O18 0.0331(12) 0.0156(9) 0.0160(9) -0.0070(7) -0.0037(8) -0.0015(8)
O19 0.0294(12) 0.0394(13) 0.0262(11) -0.0145(10) -0.0021(9) -0.0026(10)
O20 0.0266(12) 0.0244(11) 0.0444(13) -0.0149(10) -0.0100(10) -0.0026(9)
O21 0.0256(12) 0.0296(12) 0.0335(12) -0.0049(10) -0.0053(10) -0.0004(9)
O22 0.068(2) 0.0467(18) 0.0538(19) 0.0057(15) 0.0189(17) 0.0007(17)
O23 0.071(2) 0.0482(17) 0.082(2) -0.0429(17) 0.0147(18) -0.0116(16)
O24 0.0335(14) 0.0309(12) 0.0443(14) -0.0205(11) -0.0035(11) 0.0024(10)
O25 0.0307(13) 0.0321(12) 0.0312(12) -0.0152(10) -0.0003(10) -0.0053(10)
O26 0.0390(15) 0.0341(13) 0.0332(13) -0.0100(11) 0.0098(11) -0.0086(11)
O27 0.0257(12) 0.0253(11) 0.0347(12) -0.0091(10) -0.0037(9) -0.0034(9)
O28 0.0337(16) 0.109(3) 0.0283(14) -0.0092(16) -0.0046(12) 0.0057(16)
O29 0.0383(17) 0.095(2) 0.0555(19) -0.0452(18) -0.0023(14) -0.0136(16)
O30A 0.088(6) 0.046(2) 0.049(4) -0.010(2) -0.017(4) -0.002(4)
O30B 0.088(6) 0.046(2) 0.049(4) -0.010(2) -0.017(4) -0.002(4)
P1 0.0155(3) 0.0197(3) 0.0195(3) -0.0103(3) -0.0025(3) 0.0012(3)
P2 0.0154(3) 0.0145(3) 0.0206(3) -0.0071(3) 0.0003(3) -0.0045(2)
P3 0.0179(3) 0.0170(3) 0.0122(3) -0.0061(2) -0.0029(2) -0.0001(2)
P4 0.0136(3) 0.0171(3) 0.0184(3) -0.0098(3) -0.0016(2) 0.0010(2)
P5 0.0171(3) 0.0162(3) 0.0189(3) -0.0069(3) -0.0002(3) -0.0050(2)
P6 0.0215(3) 0.0166(3) 0.0118(3) -0.0065(2) 0.0002(2) -0.0043(3)
Pb1 0.01826(5) 0.01501(5) 0.01632(5) -0.00583(4) -0.00107(4) -0.00103(3)
Pb2 0.01776(5) 0.01619(5) 0.01689(5) -0.00670(4) -0.00140(4) -0.00136(3)
Na1 0.0266(6) 0.0205(5) 0.0257(6) -0.0107(5) -0.0002(5) -0.0020(5)
Na2 0.0700(17) 0.0435(12) 0.0273(10) -0.0037(9) -0.0119(11) -0.0015(11)
Na3 0.0514(10) 0.0404(8) 0.0380(8) -0.0200(7) -0.0035(7) -0.0110(7)
Na4 0.0295(10) 0.0296(9) 0.0262(9) -0.0120(7) -0.0032(7) 0.0016(7)
Na5 0.0312(7) 0.0331(7) 0.0307(7) -0.0125(6) 0.0029(6) -0.0052(5)

loop_
_atom_type_symbol
_atom_type_description
_atom_type_scat_dispersion_real
_atom_type_scat_dispersion_imag
_atom_type_scat_source
C C 0.0033 0.0016 'International Tables Vol C Tables 4.2.6.8 and 6.1.1.4'
H H 0 0 'International Tables Vol C Tables 4.2.6.8 and 6.1.1.4'
N N 0.0061 0.0033 'International Tables Vol C Tables 4.2.6.8 and 6.1.1.4'
O O 0.0106 0.006 'International Tables Vol C Tables 4.2.6.8 and 6.1.1.4'
P P 0.1023 0.0942 'International Tables Vol C Tables 4.2.6.8 and 6.1.1.4'
Pb Pb -3.3944 10.1111 'International Tables Vol C Tables 4.2.6.8 and 6.1.1.4'
Na Na 0.0362 0.0249 'International Tables Vol C Tables 4.2.6.8 and 6.1.1.4'

loop_
_exptl_crystal_face_index_h
_exptl_crystal_face_index_k
_exptl_crystal_face_index_l
_exptl_crystal_face_perp_dist
-15 0 0 0.0435
15 0 -1 0.0313
-13 -10 0 0.0724
3 16 -1 0.0746
-1 -15 -17 0.0836
4 4 19 0.0613
1 -18 -2 0.0813
0 -1 -18 0.1095
2 16 16 0.0696

loop_
_geom_angle_atom_site_label_1
_geom_angle_atom_site_label_2
_geom_angle_atom_site_label_3
_geom_angle
_geom_angle_site_symmetry_1
_geom_angle_site_symmetry_3
_geom_angle_publ_flag
N1 C1 P1 113.37(18) . . ?
N1 C1 H1 114(2) . . ?
P1 C1 H1 108(2) . . ?
N1 C1 H2 111(2) . . ?
P1 C1 H2 105.4(19) . . ?
H1 C1 H2 105(3) . . ?
N1 C2 P2 114.64(18) . . ?
N1 C2 H3 107(2) . . ?
P2 C2 H3 109(2) . . ?
N1 C2 H4 111.2(19) . . ?
P2 C2 H4 111.8(19) . . ?
H3 C2 H4 102(3) . . ?
N1 C3 P3 113.08(19) . . ?
N1 C3 H5 108(2) . . ?
P3 C3 H5 113(2) . . ?
N1 C3 H6 106(2) . . ?
P3 C3 H6 111(2) . . ?
H5 C3 H6 106(3) . . ?
N2 C4 P4 112.45(18) . . ?
N2 C4 H7 111(2) . . ?
P4 C4 H7 109(2) . . ?
N2 C4 H8 112(2) . . ?
P4 C4 H8 101(2) . . ?
H7 C4 H8 111(3) . . ?
N2 C5 P5 114.35(19) . . ?
N2 C5 H9 114(2) . . ?
P5 C5 H9 106(2) . . ?
N2 C5 H10 113(2) . . ?
P5 C5 H10 104(2) . . ?
H9 C5 H10 105(3) . . ?
N2 C6 P6 113.00(18) . . ?
N2 C6 H11 114(2) . . ?
P6 C6 H11 110(2) . . ?
N2 C6 H12 109(2) . . ?
P6 C6 H12 106(2) . . ?
H11 C6 H12 103(3) . . ?
C3 N1 C1 111.7(2) . . ?
C3 N1 C2 110.2(2) . . ?
C1 N1 C2 110.4(2) . . ?
C3 N1 Pb1 106.80(15) . . ?
C1 N1 Pb1 105.35(15) . . ?
C2 N1 Pb1 112.30(16) . . ?
C5 N2 C4 109.7(2) . . ?
C5 N2 C6 112.2(2) . . ?
C4 N2 C6 110.5(2) . . ?
C5 N2 Pb2 106.52(16) . . ?
C4 N2 Pb2 114.52(15) . . ?
C6 N2 Pb2 103.34(15) . . ?
P1 O1 Pb1 124.13(12) . . ?
P1 O3 Na5 133.42(12) . 1_565 ?
P1 O3 H40 113.34(19) . . ?
Na5 O3 H40 109.78(17) 1_565 . ?
P2 O4 H39 119.37(18) . . ?
P2 O5 Na1 139.67(14) . . ?
P2 O6 Pb1 119.42(11) . . ?
P3 O8 Pb1 122.69(11) . . ?
P3 O8 Pb2 122.88(11) . . ?
Pb1 O8 Pb2 109.57(7) . . ?
P3 O9 Pb2 134.74(13) . 2_665 ?
P4 O10 Na1 90.35(10) . 1_545 ?
P4 O10 H37 112.45(16) . . ?
Na1 O10 H37 152.80(16) 1_545 . ?
P4 O11 Na1 100.87(11) . 1_545 ?
P4 O12 Pb2 118.21(11) . . ?
P5 O13 Pb2 121.97(12) . . ?
P5 O14 H38 118.02(17) . . ?
P5 O15 Na5 134.47(13) . . ?
P6 O18 Pb2 123.79(11) . . ?
Na1 O19 H29 121.9(2) . . ?
Na1 O19 H30 119.4(2) . . ?
H29 O19 H30 109.2(3) . . ?
Na1 O20 Na5 125.82(11) . 1_665 ?
Na1 O20 H13 115.25(18) . . ?
Na5 O20 H13 98.38(17) 1_665 . ?
Na1 O20 H14 111.77(17) . . ?
Na5 O20 H14 95.99(16) 1_665 . ?
H13 O20 H14 106.7(2) . . ?
Na2 O21 Na3 94.31(9) . . ?
Na2 O21 H17 116.03(18) . . ?
Na3 O21 H17 98.52(18) . . ?
Na2 O21 H18 121.74(18) . . ?
Na3 O21 H18 118.66(19) . . ?
H17 O21 H18 105.4(2) . . ?
Na2 O22 H27 91(4) . . ?
Na2 O22 H28 108(3) . . ?
H27 O22 H28 117.0(4) . . ?
Na3 O23 H25 113.7(2) . . ?
Na3 O23 H26 128.6(3) . . ?
H25 O23 H26 102.0(4) . . ?
Na4 O24 Na3 92.93(9) . . ?
Na4 O24 H15 117.4(2) . . ?
Na3 O24 H15 115.2(2) . . ?
Na4 O24 H16 116.86(18) . . ?
Na3 O24 H16 101.08(17) . . ?
H15 O24 H16 110.9(2) . . ?
Na3 O25 H35 127.34(17) . . ?
Na3 O25 H36 126.44(18) . . ?
H35 O25 H36 85.56(18) . . ?
Na4 O26 H23 88.75(16) . . ?
Na4 O26 H24 101.8(2) . . ?
H23 O26 H24 98.2(2) . . ?
Na4 O27 Na3 95.82(8) . . ?
Na4 O27 H19 110.79(17) . . ?
Na3 O27 H19 101.76(17) . . ?
Na4 O27 H20 109.25(17) . . ?
Na3 O27 H20 122.72(19) . . ?
H19 O27 H20 114.8(2) . . ?
Na5 O28 Na5 98.64(11) . 2_556 ?
Na5 O28 H21 149.5(3) . . ?
Na5 O28 H21 102.5(3) 2_556 . ?
Na5 O28 H22 106.3(2) . . ?
Na5 O28 H22 61.6(2) 2_556 . ?
H21 O28 H22 103.1(3) . . ?
Na5 O29 H31 108(3) . . ?
Na5 O29 H32 133(3) . . ?
H31 O29 H32 104.0(3) . . ?
Na3 O30A Na2 89.4(2) . . ?
Na3 O30A H33A 97.6(5) . . ?
Na2 O30A H33A 98.9(5) . . ?
Na3 O30A H34A 66.4(4) . . ?
Na2 O30A H34A 146.9(8) . . ?
H33A O30A H34A 106.2(10) . . ?
Na2 O30B Na3 91.6(3) . . ?
Na2 O30B H33B 104.4(9) . . ?
Na3 O30B H33B 163.6(10) . . ?
Na2 O30B H34B 85.6(8) . . ?
Na3 O30B H34B 71.2(6) . . ?
H33B O30B H34B 106.0(14) . . ?
O2 P1 O1 115.08(13) . . ?
O2 P1 O3 107.95(12) . . ?
O1 P1 O3 112.24(12) . . ?
O2 P1 C1 110.70(13) . . ?
O1 P1 C1 106.56(13) . . ?
O3 P1 C1 103.71(13) . . ?
O5 P2 O6 117.76(12) . . ?
O5 P2 O4 108.42(12) . . ?
O6 P2 O4 109.11(12) . . ?
O5 P2 C2 107.64(13) . . ?
O6 P2 C2 106.38(13) . . ?
O4 P2 C2 107.04(13) . . ?
O9 P3 O7 112.95(13) . . ?
O9 P3 O8 112.20(12) . . ?
O7 P3 O8 110.36(12) . . ?
O9 P3 C3 105.27(13) . . ?
O7 P3 C3 110.98(13) . . ?
O8 P3 C3 104.66(12) . . ?
O11 P4 O12 118.08(12) . . ?
O11 P4 O10 107.34(12) . . ?
O12 P4 O10 109.11(11) . . ?
O11 P4 C4 107.73(12) . . ?
O12 P4 C4 106.47(12) . . ?
O10 P4 C4 107.71(13) . . ?
O11 P4 Na1 50.30(8) . 1_545 ?
O12 P4 Na1 143.57(9) . 1_545 ?
O10 P4 Na1 58.56(8) . 1_545 ?
C4 P4 Na1 109.94(10) . 1_545 ?
O15 P5 O13 116.77(13) . . ?
O15 P5 O14 108.42(12) . . ?
O13 P5 O14 110.12(12) . . ?
O15 P5 C5 109.45(13) . . ?
O13 P5 C5 107.72(13) . . ?
O14 P5 C5 103.56(13) . . ?
O16 P6 O17 112.70(13) . . ?
O16 P6 O18 112.78(12) . . ?
O17 P6 O18 110.77(12) . . ?
O16 P6 C6 105.30(12) . . ?
O17 P6 C6 109.60(13) . . ?
O18 P6 C6 105.23(12) . . ?
O8 Pb1 O6 98.12(7) . . ?
O8 Pb1 O1 87.34(7) . . ?
O6 Pb1 O1 132.28(6) . . ?
O8 Pb1 N1 71.86(6) . . ?
O6 Pb1 N1 69.61(6) . . ?
O1 Pb1 N1 67.34(6) . . ?
O18 Pb2 O12 87.31(7) . . ?
O18 Pb2 O13 97.20(7) . . ?
O12 Pb2 O13 132.24(6) . . ?
O18 Pb2 O8 74.17(6) . . ?
O12 Pb2 O8 73.69(6) . . ?
O13 Pb2 O8 153.08(7) . . ?
O18 Pb2 O9 154.20(7) . 2_665 ?
O12 Pb2 O9 71.13(6) . 2_665 ?
O13 Pb2 O9 87.63(7) . 2_665 ?
O8 Pb2 O9 111.40(7) . 2_665 ?
O18 Pb2 N2 72.55(6) . . ?
O12 Pb2 N2 68.96(6) . . ?
O13 Pb2 N2 67.35(6) . . ?
O8 Pb2 N2 130.32(6) . . ?
O9 Pb2 N2 86.23(6) 2_665 . ?
O5 Na1 O20 87.55(9) . . ?
O5 Na1 O19 110.76(10) . . ?
O20 Na1 O19 111.67(10) . . ?
O5 Na1 O11 130.38(9) . 1_565 ?
O20 Na1 O11 90.36(9) . 1_565 ?
O19 Na1 O11 115.90(9) . 1_565 ?
O5 Na1 O10 102.31(9) . 1_565 ?
O20 Na1 O10 147.14(9) . 1_565 ?
O19 Na1 O10 94.21(8) . 1_565 ?
O11 Na1 O10 59.29(7) 1_565 1_565 ?
O5 Na1 P4 116.28(7) . 1_565 ?
O20 Na1 P4 116.76(8) . 1_565 ?
O19 Na1 P4 111.72(7) . 1_565 ?
O11 Na1 P4 28.84(5) 1_565 1_565 ?
O10 Na1 P4 31.08(5) 1_565 1_565 ?
O21 Na2 O21 180 . 2_766 ?
O21 Na2 O30B 91.5(3) . 2_766 ?
O21 Na2 O30B 88.5(3) 2_766 2_766 ?
O21 Na2 O30B 88.5(3) . . ?
O21 Na2 O30B 91.5(3) 2_766 . ?
O30B Na2 O30B 180 2_766 . ?
O21 Na2 O22 96.81(9) . . ?
O21 Na2 O22 83.19(9) 2_766 . ?
O30B Na2 O22 88.1(3) 2_766 . ?
O30B Na2 O22 91.9(3) . . ?
O21 Na2 O22 83.19(9) . 2_766 ?
O21 Na2 O22 96.81(9) 2_766 2_766 ?
O30B Na2 O22 91.9(3) 2_766 2_766 ?
O30B Na2 O22 88.1(3) . 2_766 ?
O22 Na2 O22 180 . 2_766 ?
O21 Na2 O30A 97.36(16) . 2_766 ?
O21 Na2 O30A 82.64(16) 2_766 2_766 ?
O22 Na2 O30A 105.4(2) . 2_766 ?
O22 Na2 O30A 74.6(2) 2_766 2_766 ?
O21 Na2 O30A 82.64(16) . . ?
O21 Na2 O30A 97.36(16) 2_766 . ?
O22 Na2 O30A 74.6(2) . . ?
O22 Na2 O30A 105.4(2) 2_766 . ?
O30A Na2 O30A 180 2_766 . ?
O21 Na2 Na3 43.38(6) . . ?
O21 Na2 Na3 136.62(6) 2_766 . ?
O30B Na2 Na3 134.8(2) 2_766 . ?
O30B Na2 Na3 45.2(2) . . ?
O22 Na2 Na3 97.66(9) . . ?
O22 Na2 Na3 82.34(9) 2_766 . ?
O30A Na2 Na3 136.98(15) 2_766 . ?
O30A Na2 Na3 43.02(15) . . ?
O21 Na2 Na3 136.62(6) . 2_766 ?
O21 Na2 Na3 43.38(6) 2_766 2_766 ?
O30B Na2 Na3 45.2(2) 2_766 2_766 ?
O30B Na2 Na3 134.8(2) . 2_766 ?
O22 Na2 Na3 82.34(9) . 2_766 ?
O22 Na2 Na3 97.66(9) 2_766 2_766 ?
O30A Na2 Na3 43.02(15) 2_766 2_766 ?
O30A Na2 Na3 136.98(15) . 2_766 ?
Na3 Na2 Na3 180 . 2_766 ?
O21 Na2 H34B 82.85(6) . . ?
O21 Na2 H34B 97.15(6) 2_766 . ?
O30B Na2 H34B 159.7(3) 2_766 . ?
O30B Na2 H34B 20.3(3) . . ?
O22 Na2 H34B 111.82(9) . . ?
O22 Na2 H34B 68.18(9) 2_766 . ?
Na3 Na2 H34B 42.17(2) . . ?
Na3 Na2 H34B 137.83(2) 2_766 . ?
O21 Na2 H27 97.9(8) . . ?
O21 Na2 H27 82.1(8) 2_766 . ?
O30B Na2 H27 106.8(5) 2_766 . ?
O30B Na2 H27 73.2(5) . . ?
O22 Na2 H27 18.7(4) . . ?
O22 Na2 H27 161.3(4) 2_766 . ?
O30A Na2 H27 123.5(5) 2_766 . ?
O30A Na2 H27 56.5(5) . . ?
Na3 Na2 H27 85.7(7) . . ?
Na3 Na2 H27 94.3(7) 2_766 . ?
H34B Na2 H27 93.3(4) . . ?
O30A Na3 O25 101.3(2) . . ?
O30A Na3 O27 90.9(2) . . ?
O25 Na3 O27 90.09(9) . . ?
O30A Na3 O21 85.91(19) . . ?
O25 Na3 O21 103.06(10) . . ?
O27 Na3 O21 166.83(10) . . ?
O30A Na3 O24 167.8(3) . . ?
O25 Na3 O24 90.27(9) . . ?
O27 Na3 O24 85.07(9) . . ?
O21 Na3 O24 95.43(9) . . ?
O25 Na3 O30B 82.0(3) . . ?
O27 Na3 O30B 95.8(3) . . ?
O21 Na3 O30B 85.5(3) . . ?
O24 Na3 O30B 172.2(3) . . ?
O30A Na3 O23 78.5(3) . . ?
O25 Na3 O23 176.32(10) . . ?
O27 Na3 O23 86.25(10) . . ?
O21 Na3 O23 80.59(9) . . ?
O24 Na3 O23 89.74(11) . . ?
O30B Na3 O23 98.0(3) . . ?
O30A Na3 Na2 47.58(19) . . ?
O25 Na3 Na2 92.09(7) . . ?
O27 Na3 Na2 137.94(7) . . ?
O21 Na3 Na2 42.31(6) . . ?
O24 Na3 Na2 136.89(7) . . ?
O30B Na3 Na2 43.2(3) . . ?
O23 Na3 Na2 90.42(9) . . ?
O30A Na3 Na4 130.5(2) . . ?
O25 Na3 Na4 94.42(7) . . ?
O27 Na3 Na4 42.06(6) . . ?
O21 Na3 Na4 135.54(7) . . ?
O24 Na3 Na4 43.34(6) . . ?
O30B Na3 Na4 137.9(3) . . ?
O23 Na3 Na4 83.08(8) . . ?
Na2 Na3 Na4 173.49(5) . . ?
O30A Na3 H33A 18.7(2) . . ?
O25 Na3 H33A 120.01(8) . . ?
O27 Na3 H33A 90.33(7) . . ?
O21 Na3 H33A 82.54(7) . . ?
O24 Na3 H33A 149.42(9) . . ?
O23 Na3 H33A 59.76(9) . . ?
Na2 Na3 H33A 52.97(2) . . ?
Na4 Na3 H33A 122.87(5) . . ?
O30A Na3 H34A 21.40(17) . . ?
O25 Na3 H34A 94.91(7) . . ?
O27 Na3 H34A 70.33(7) . . ?
O21 Na3 H34A 107.28(8) . . ?
O24 Na3 H34A 154.82(9) . . ?
O23 Na3 H34A 83.56(9) . . ?
Na2 Na3 H34A 67.63(3) . . ?
Na4 Na3 H34A 111.58(5) . . ?
H33A Na3 H34A 31.50(2) . . ?
O25 Na3 H34B 62.61(7) . . ?
O27 Na3 H34B 101.05(7) . . ?
O21 Na3 H34B 84.69(7) . . ?
O24 Na3 H34B 151.95(9) . . ?
O30B Na3 H34B 20.4(3) . . ?
O23 Na3 H34B 117.80(10) . . ?
Na2 Na3 H34B 45.17(2) . . ?
Na4 Na3 H34B 138.97(5) . . ?
O30A Na3 H17 100.36(19) . . ?
O25 Na3 H17 87.98(7) . . ?
O27 Na3 H17 168.76(8) . . ?
O21 Na3 H17 19.09(6) . . ?
O24 Na3 H17 83.86(7) . . ?
O30B Na3 H17 94.9(3) . . ?
O23 Na3 H17 95.67(8) . . ?
Na2 Na3 H17 53.24(2) . . ?
Na4 Na3 H17 127.08(5) . . ?
H33A Na3 H17 100.22(4) . . ?
H34A Na3 H17 120.87(6) . . ?
H34B Na3 H17 87.88(4) . . ?
O27 Na4 O27 180 2_765 . ?
O27 Na4 O24 94.48(8) 2_765 . ?
O27 Na4 O24 85.52(8) . . ?
O27 Na4 O24 85.52(8) 2_765 2_765 ?
O27 Na4 O24 94.48(8) . 2_765 ?
O24 Na4 O24 180 . 2_765 ?
O27 Na4 O26 102.80(8) 2_765 . ?
O27 Na4 O26 77.20(8) . . ?
O24 Na4 O26 94.74(8) . . ?
O24 Na4 O26 85.26(8) 2_765 . ?
O27 Na4 O26 77.20(8) 2_765 2_765 ?
O27 Na4 O26 102.80(8) . 2_765 ?
O24 Na4 O26 85.26(8) . 2_765 ?
O24 Na4 O26 94.74(8) 2_765 2_765 ?
O26 Na4 O26 180 . 2_765 ?
O27 Na4 Na3 42.12(6) 2_765 2_765 ?
O27 Na4 Na3 137.88(6) . 2_765 ?
O24 Na4 Na3 136.27(6) . 2_765 ?
O24 Na4 Na3 43.73(6) 2_765 2_765 ?
O26 Na4 Na3 99.71(6) . 2_765 ?
O26 Na4 Na3 80.29(6) 2_765 2_765 ?
O27 Na4 Na3 137.88(6) 2_765 . ?
O27 Na4 Na3 42.12(6) . . ?
O24 Na4 Na3 43.73(6) . . ?
O24 Na4 Na3 136.27(6) 2_765 . ?
O26 Na4 Na3 80.29(6) . . ?
O26 Na4 Na3 99.71(6) 2_765 . ?
Na3 Na4 Na3 180.00(5) 2_765 . ?
O27 Na4 H23 106.02(6) 2_765 . ?
O27 Na4 H23 73.98(6) . . ?
O24 Na4 H23 117.21(6) . . ?
O24 Na4 H23 62.79(6) 2_765 . ?
O26 Na4 H23 23.52(6) . . ?
O26 Na4 H23 156.48(6) 2_765 . ?
Na3 Na4 H23 86.88(3) 2_765 . ?
Na3 Na4 H23 93.12(3) . . ?
O28 Na5 O15 97.61(11) . . ?
O28 Na5 O29 76.69(11) . . ?
O15 Na5 O29 145.54(12) . . ?
O28 Na5 O3 102.06(11) . 1_545 ?
O15 Na5 O3 102.62(9) . 1_545 ?
O29 Na5 O3 111.83(11) . 1_545 ?
O28 Na5 O20 170.87(11) . 1_445 ?
O15 Na5 O20 87.97(8) . 1_445 ?
O29 Na5 O20 94.62(10) . 1_445 ?
O3 Na5 O20 83.64(8) 1_545 1_445 ?
O28 Na5 O28 81.35(11) . 2_556 ?
O15 Na5 O28 64.25(9) . 2_556 ?
O29 Na5 O28 81.29(11) . 2_556 ?
O3 Na5 O28 166.85(10) 1_545 2_556 ?
O20 Na5 O28 94.70(9) 1_445 2_556 ?
O28 Na5 Na5 44.92(9) . 2_556 ?
O15 Na5 Na5 76.66(7) . 2_556 ?
O29 Na5 Na5 75.73(9) . 2_556 ?
O3 Na5 Na5 145.19(8) 1_545 2_556 ?
O20 Na5 Na5 130.67(8) 1_445 2_556 ?
O28 Na5 Na5 36.43(6) 2_556 2_556 ?

loop_
_geom_bond_atom_site_label_1
_geom_bond_atom_site_label_2
_geom_bond_distance
_geom_bond_site_symmetry_2
_geom_bond_publ_flag
C1 N1 1.477(4) . ?
C1 P1 1.827(3) . ?
C1 H1 0.93(3) . ?
C1 H2 0.98(3) . ?
C2 N1 1.478(3) . ?
C2 P2 1.801(3) . ?
C2 H3 0.83(3) . ?
C2 H4 1.00(3) . ?
C3 N1 1.471(3) . ?
C3 P3 1.813(3) . ?
C3 H5 0.92(3) . ?
C3 H6 0.89(3) . ?
C4 N2 1.476(3) . ?
C4 P4 1.801(3) . ?
C4 H7 0.94(3) . ?
C4 H8 0.90(3) . ?
C5 N2 1.475(3) . ?
C5 P5 1.816(3) . ?
C5 H9 0.91(3) . ?
C5 H10 0.92(3) . ?
C6 N2 1.478(3) . ?
C6 P6 1.817(3) . ?
C6 H11 0.96(3) . ?
C6 H12 0.91(3) . ?
N1 Pb1 2.775(2) . ?
N2 Pb2 2.755(2) . ?
O1 P1 1.504(2) . ?
O1 Pb1 2.531(2) . ?
O2 P1 1.499(2) . ?
O3 P1 1.564(2) . ?
O3 Na5 2.420(2) 1_565 ?
O3 H40 0.786(2) . ?
O4 P2 1.586(2) . ?
O4 H39 0.911(2) . ?
O5 P2 1.490(2) . ?
O5 Na1 2.248(2) . ?
O6 P2 1.504(2) . ?
O6 Pb1 2.516(2) . ?
O7 P3 1.517(2) . ?
O8 P3 1.5246(19) . ?
O8 Pb1 2.3737(19) . ?
O8 Pb2 2.6372(19) . ?
O9 P3 1.515(2) . ?
O9 Pb2 2.748(2) 2_665 ?
O10 P4 1.572(2) . ?
O10 Na1 2.599(2) 1_545 ?
O10 H37 0.939(2) . ?
O11 P4 1.496(2) . ?
O11 Na1 2.386(2) 1_545 ?
O12 P4 1.515(2) . ?
O12 Pb2 2.534(2) . ?
O13 P5 1.506(2) . ?
O13 Pb2 2.563(2) . ?
O14 P5 1.572(2) . ?
O14 H38 0.9390(19) . ?
O15 P5 1.499(2) . ?
O15 Na5 2.398(2) . ?
O16 P6 1.514(2) . ?
O17 P6 1.517(2) . ?
O18 P6 1.525(2) . ?
O18 Pb2 2.3724(19) . ?
O19 Na1 2.300(2) . ?
O19 H29 0.804(2) . ?
O19 H30 0.796(2) . ?
O20 Na1 2.299(3) . ?
O20 Na5 2.466(3) 1_665 ?
O20 H13 0.845(2) . ?
O20 H14 0.900(2) . ?
O21 Na2 2.348(2) . ?
O21 Na3 2.396(3) . ?
O21 H17 0.884(2) . ?
O21 H18 0.917(2) . ?
O22 Na2 2.484(4) . ?
O22 H27 0.850(2) . ?
O22 H28 0.850(2) . ?
O23 Na3 2.614(4) . ?
O23 H25 1.022(3) . ?
O23 H26 0.847(3) . ?
O24 Na4 2.429(2) . ?
O24 Na3 2.446(3) . ?
O24 H15 0.804(2) . ?
O24 H16 0.974(2) . ?
O25 Na3 2.380(3) . ?
O25 H35 1.024(2) . ?
O25 H36 0.968(2) . ?
O26 Na4 2.454(3) . ?
O26 H23 1.058(3) . ?
O26 H24 0.870(2) . ?
O27 Na4 2.380(2) . ?
O27 Na3 2.383(3) . ?
O27 H19 0.902(2) . ?
O27 H20 0.889(2) . ?
O28 Na5 2.346(3) . ?
O28 Na5 2.790(4) 2_556 ?
O28 H21 0.795(3) . ?
O28 H22 0.918(3) . ?
O29 Na5 2.403(3) . ?
O29 H31 0.850(2) . ?
O29 H32 0.850(2) . ?
O30A Na3 2.373(7) . ?
O30A Na2 2.568(8) . ?
O30A H33A 0.850(10) . ?
O30A H34A 0.867(7) . ?
O30B Na2 2.382(11) . ?
O30B Na3 2.468(10) . ?
O30B H33B 0.861(10) . ?
O30B H34B 0.859(13) . ?
P4 Na1 3.0457(14) 1_545 ?
Pb2 O9 2.748(2) 2_665 ?
Na1 O11 2.386(2) 1_565 ?
Na1 O10 2.599(2) 1_565 ?
Na1 P4 3.0457(14) 1_565 ?
Na2 O21 2.348(2) 2_766 ?
Na2 O30B 2.382(11) 2_766 ?
Na2 O22 2.484(4) 2_766 ?
Na2 O30A 2.568(8) 2_766 ?
Na2 Na3 3.4781(13) . ?
Na2 Na3 3.4781(13) 2_766 ?
Na2 H34B 2.46913(6) . ?
Na2 H27 2.65(5) . ?
Na3 Na4 3.5340(13) . ?
Na3 H33A 2.6245(15) . ?
Na3 H34A 2.1755(14) . ?
Na3 H34B 2.3373(13) . ?
Na3 H17 2.6736(14) . ?
Na4 O27 2.380(2) 2_765 ?
Na4 O24 2.429(2) 2_765 ?
Na4 O26 2.454(3) 2_765 ?
Na4 Na3 3.5340(13) 2_765 ?
Na4 H23 2.65080(8) . ?
Na5 O3 2.420(2) 1_545 ?
Na5 O20 2.466(3) 1_445 ?
Na5 O28 2.790(4) 2_556 ?
Na5 Na5 3.906(3) 2_556 ?

loop_
_geom_hbond_atom_site_label_D
_geom_hbond_atom_site_label_H
_geom_hbond_atom_site_label_A
_geom_hbond_distance_DH
_geom_hbond_distance_HA
_geom_hbond_distance_DA
_geom_hbond_angle_DHA
_geom_hbond_site_symmetry_A
O30A H33A O22 0.850(10) 2.622(4) 3.062(9) 113.5(5) .
O30A H33A O23 0.850(10) 2.610(3) 3.160(9) 123.5(5) .
O30A H34A O27 0.867(7) 2.630(2) 3.388(8) 146.7(5) .
O30B H33B O29 0.861(10) 2.292(4) 2.987(11) 138.0(9) 2_656
O30B H34B O25 0.859(13) 2.451(2) 3.181(12) 143.2(8) .
C2 H3 O7 0.83(3) 2.65(3) 3.267(4) 133(3) .
C3 H6 O2 0.89(3) 2.61(3) 3.404(4) 148(3) .
C4 H8 O17 0.90(3) 2.40(3) 3.127(4) 138(3) .
O20 H13 O2 0.845(2) 1.976(2) 2.813(3) 169.92(16) 1_655
O20 H14 O14 0.900(2) 1.848(2) 2.739(3) 170.22(17) 1_665
O24 H15 O7 0.804(2) 2.182(2) 2.934(3) 155.79(19) .
O24 H16 O19 0.974(2) 1.952(2) 2.876(3) 157.54(16) 2_775
O21 H17 O6 0.884(2) 1.898(2) 2.756(3) 163.07(17) .
O21 H18 O2 0.917(2) 2.037(2) 2.948(3) 171.91(17) 1_655
O27 H19 O13 0.902(2) 1.982(2) 2.861(3) 164.40(16) 1_655
O27 H20 O11 0.889(2) 1.925(2) 2.813(3) 175.17(16) .
O28 H21 O11 0.795(3) 1.997(2) 2.783(3) 169.8(3) 2_656
O28 H22 O15 0.918(3) 1.884(2) 2.779(4) 164.2(2) 2_556
O26 H23 O7 1.058(3) 2.034(2) 3.066(3) 164.11(16) 2_765
O26 H23 O24 1.058(3) 2.653(3) 3.307(4) 119.62(16) 2_765
O26 H24 O12 0.870(2) 1.8815(19) 2.749(3) 174.78(19) 2_765
O23 H25 O13 1.022(3) 2.353(2) 3.166(3) 135.70(19) 1_655
O23 H26 O1 0.847(3) 2.367(2) 3.155(4) 155.0(2) 1_655
O22 H27 O30A 0.850(2) 2.47(4) 3.062(9) 128(5) .
O22 H28 O1 0.850(2) 1.967(12) 2.788(4) 162(3) 1_655
O19 H29 O2 0.804(2) 1.986(2) 2.779(3) 168.70(18) 2_675
O19 H30 O5 0.796(2) 1.977(2) 2.743(3) 161.44(18) 2_775
O29 H31 O15 0.850(2) 2.052(8) 2.886(4) 167(3) 2_556
O29 H32 O4 0.850(2) 2.118(7) 2.961(4) 171(4) 1_445
O25 H35 O8 1.024(2) 2.588(2) 3.163(3) 115.22(14) .
O25 H35 O12 1.024(2) 1.847(2) 2.808(3) 154.96(15) .
O25 H36 O17 0.968(2) 1.852(2) 2.801(3) 166.07(16) .
O30A H33A O22 0.850(10) 2.622(4) 3.062(9) 113.5(5) .
O30A H33A O23 0.850(10) 2.610(3) 3.160(9) 123.5(5) .
O30A H34A O27 0.867(7) 2.630(2) 3.388(8) 146.7(5) .
O30B H33B O29 0.861(10) 2.292(4) 2.987(11) 138.0(9) 2_656
O30B H34B O25 0.859(13) 2.451(2) 3.181(12) 143.2(8) .
C2 H3 O7 0.83(3) 2.65(3) 3.267(4) 133(3) .
C3 H6 O2 0.89(3) 2.61(3) 3.404(4) 148(3) .
C4 H8 O17 0.90(3) 2.40(3) 3.127(4) 138(3) .
O20 H13 O2 0.845(2) 1.976(2) 2.813(3) 169.92(16) 1_655
O20 H14 O14 0.900(2) 1.848(2) 2.739(3) 170.22(17) 1_665
O24 H15 O7 0.804(2) 2.182(2) 2.934(3) 155.79(19) .
O24 H16 O19 0.974(2) 1.952(2) 2.876(3) 157.54(16) 2_775
O21 H17 O6 0.884(2) 1.898(2) 2.756(3) 163.07(17) .
O21 H18 O2 0.917(2) 2.037(2) 2.948(3) 171.91(17) 1_655
O27 H19 O13 0.902(2) 1.982(2) 2.861(3) 164.40(16) 1_655
O27 H20 O11 0.889(2) 1.925(2) 2.813(3) 175.17(16) .
O28 H21 O11 0.795(3) 1.997(2) 2.783(3) 169.8(3) 2_656
O28 H22 O15 0.918(3) 1.884(2) 2.779(4) 164.2(2) 2_556
O26 H23 O7 1.058(3) 2.034(2) 3.066(3) 164.11(16) 2_765
O26 H23 O24 1.058(3) 2.653(3) 3.307(4) 119.62(16) 2_765
O26 H24 O12 0.870(2) 1.8815(19) 2.749(3) 174.78(19) 2_765
O23 H25 O13 1.022(3) 2.353(2) 3.166(3) 135.70(19) 1_655
O23 H26 O1 0.847(3) 2.367(2) 3.155(4) 155.0(2) 1_655
O22 H27 O30A 0.850(2) 2.47(4) 3.062(9) 128(5) .
O22 H28 O1 0.850(2) 1.967(12) 2.788(4) 162(3) 1_655
O19 H29 O2 0.804(2) 1.986(2) 2.779(3) 168.70(18) 2_675
O19 H30 O5 0.796(2) 1.977(2) 2.743(3) 161.44(18) 2_775
O29 H31 O15 0.850(2) 2.052(8) 2.886(4) 167(3) 2_556
O29 H32 O4 0.850(2) 2.118(7) 2.961(4) 171(4) 1_445
O25 H35 O8 1.024(2) 2.588(2) 3.163(3) 115.22(14) .
O25 H35 O12 1.024(2) 1.847(2) 2.808(3) 154.96(15) .
O25 H36 O17 0.968(2) 1.852(2) 2.801(3) 166.07(16) .
